data_4349707
loop_
_publ_author_name
'Janicki, Rafa\/l'
'Ga\/l\;ezowska, Joanna'
'Mondry, Anna'

_publ_section_title
;
 Stoichiometry of lanthanide(iii) complexes with tripodal aminophosphonic
 ligands -- a new solution to an old problem
;
_journal_issue 7
_journal_name_full 'Inorganic Chemistry Frontiers'
_journal_page_first 1200
_journal_paper_doi 10.1039/C7QI00191F
_journal_volume 4
_journal_year 2017
_chemical_formula_sum 'C21 H74 Eu N19 O24 P4'
_chemical_formula_weight 1252.83
_space_group_IT_number 2
_space_group_name_Hall '-P 1'
_space_group_name_H-M_alt 'P -1'
_symmetry_cell_setting triclinic
_symmetry_space_group_name_H-M 'P -1'
_atom_sites_solution_hydrogens geom
_atom_sites_solution_primary direct
_atom_sites_solution_secondary difmap
_audit_creation_method SHELXL-97
_audit_update_record
;
2017-04-03 deposited with the CCDC.
2017-05-15 downloaded from the CCDC.
;
_cell_angle_alpha 105.889(8)
_cell_angle_beta 94.515(7)
_cell_angle_gamma 90.629(7)
_cell_formula_units_Z 2
_cell_length_a 11.9255(11)
_cell_length_b 14.1373(12)
_cell_length_c 16.1417(15)
_cell_measurement_reflns_used 11199
_cell_measurement_temperature 100(2)
_cell_measurement_theta_max 37.2106
_cell_measurement_theta_min 2.7237
_cell_volume 2607.8(4)
_computing_cell_refinement
;
CrysAlisPro, Agilent Technologies,
Version 1.171.36.21 (release 14-08-2012 CrysAlis171 .NET)
(compiled Sep 14 2012,17:21:16)
;
_computing_data_collection
;
CrysAlisPro, Agilent Technologies,
Version 1.171.36.21 (release 14-08-2012 CrysAlis171 .NET)
(compiled Sep 14 2012,17:21:16)
;
_computing_data_reduction
;
CrysAlisPro, Agilent Technologies,
Version 1.171.36.21 (release 14-08-2012 CrysAlis171 .NET)
(compiled Sep 14 2012,17:21:16)
;
_computing_structure_refinement 'SHELXL-97 (Sheldrick, 1997)'
_computing_structure_solution 'SHELXS-97 (Sheldrick, 1990)'
_diffrn_ambient_temperature 100(2)
_diffrn_detector_area_resol_mean 10.3456
_diffrn_measured_fraction_theta_full 0.9987
_diffrn_measured_fraction_theta_max 0.9867
_diffrn_measurement_device_type 'Xcalibur, Ruby'
_diffrn_radiation_monochromator graphite
_diffrn_radiation_source 'fine-focus sealed tube'
_diffrn_radiation_type MoK\a
_diffrn_radiation_wavelength 0.7107
_diffrn_reflns_av_R_equivalents 0.0527
_diffrn_reflns_av_sigmaI/netI 0.0955
_diffrn_reflns_limit_h_max 20
_diffrn_reflns_limit_h_min -20
_diffrn_reflns_limit_k_max 23
_diffrn_reflns_limit_k_min -22
_diffrn_reflns_limit_l_max 27
_diffrn_reflns_limit_l_min -21
_diffrn_reflns_number 51538
_diffrn_reflns_theta_full 37.30
_diffrn_reflns_theta_max 37.2106
_diffrn_reflns_theta_min 2.7237
_exptl_absorpt_coefficient_mu 1.390
_exptl_absorpt_correction_T_max 0.958
_exptl_absorpt_correction_T_min 0.709
_exptl_absorpt_correction_type 'analytical, from the shape'
_exptl_crystal_colour colourless
_exptl_crystal_density_diffrn 1.596
_exptl_crystal_density_method 'not measured'
_exptl_crystal_description irregular
_exptl_crystal_F_000 1296
_exptl_crystal_size_max 0.4486
_exptl_crystal_size_mid 0.0723
_exptl_crystal_size_min 0.0406
_refine_diff_density_max 4.711
_refine_diff_density_min -2.104
_refine_diff_density_rms 0.207
_refine_ls_extinction_method none
_refine_ls_goodness_of_fit_ref 1.153
_refine_ls_hydrogen_treatment mixed
_refine_ls_matrix_type full
_refine_ls_number_parameters 601
_refine_ls_number_reflns 25885
_refine_ls_number_restraints 6
_refine_ls_restrained_S_all 1.161
_refine_ls_R_factor_all 0.0886
_refine_ls_R_factor_gt 0.0610
_refine_ls_shift/su_max 0.003
_refine_ls_shift/su_mean 0.000
_refine_ls_structure_factor_coef Fsqd
_refine_ls_weighting_details 'calc w=1/[\s^2^(Fo^2^)+(0.0565P)^2^+0.0000P] where P=(Fo^2^+2Fc^2^)/3'
_refine_ls_weighting_scheme calc
_refine_ls_wR_factor_gt 0.1341
_refine_ls_wR_factor_ref 0.1465
_reflns_number_gt 19822
_reflns_number_total 25885
_reflns_threshold_expression >2sigma(I)
_cod_data_source_file c7qi00191f2.cif
_cod_data_source_block eunp2pya
_cod_original_sg_symbol_H-M P-1
_cod_database_code 4349707

loop_
_symmetry_equiv_pos_as_xyz
'x, y, z'
'-x, -y, -z'

loop_
_atom_site_label
_atom_site_type_symbol
_atom_site_fract_x
_atom_site_fract_y
_atom_site_fract_z
_atom_site_U_iso_or_equiv
_atom_site_adp_type
_atom_site_occupancy
_atom_site_symmetry_multiplicity
_atom_site_calc_flag
_atom_site_refinement_flags
Eu Eu 0.748191(13) 0.768243(11) 0.726689(9) 0.00793(4) Uani 1 1 d .
P12 P 0.57320(7) 0.96494(6) 0.71104(6) 0.01247(14) Uani 1 1 d .
P11 P 0.95719(7) 0.91488(6) 0.66872(5) 0.01062(13) Uani 1 1 d .
O11 O 0.9635(2) 0.91294(17) 0.57478(14) 0.0146(4) Uani 1 1 d .
O12 O 1.0673(2) 0.95009(19) 0.72411(15) 0.0171(5) Uani 1 1 d .
O13 O 0.9144(2) 0.81672(17) 0.67981(15) 0.0151(4) Uani 1 1 d .
O14 O 0.5778(2) 1.00578(18) 0.63344(16) 0.0162(4) Uani 1 1 d .
O15 O 0.5974(2) 0.85450(17) 0.68877(15) 0.0143(4) Uani 1 1 d .
O16 O 0.4634(2) 0.9875(2) 0.75391(18) 0.0216(5) Uani 1 1 d .
C11 C 0.8460(3) 0.9989(2) 0.70953(19) 0.0125(5) Uani 1 1 d .
H11A H 0.8778 1.0653 0.7322 0.015 Uiso 1 1 calc R
H11B H 0.7899 0.9986 0.6625 0.015 Uiso 1 1 calc R
C12 C 0.6852(3) 1.0211(2) 0.7949(2) 0.0131(5) Uani 1 1 d .
H12A H 0.6966 1.0896 0.7966 0.016 Uiso 1 1 calc R
H12B H 0.6628 1.0186 0.8507 0.016 Uiso 1 1 calc R
C13 C 0.8679(3) 0.9933(2) 0.85813(19) 0.0155(6) Uani 1 1 d .
H13A H 0.8725 1.0640 0.8834 0.019 Uiso 1 1 calc R
H13B H 0.9428 0.9717 0.8442 0.019 Uiso 1 1 calc R
C14 C 0.8274(3) 0.9441(2) 0.92289(19) 0.0137(5) Uani 1 1 d .
C15 C 0.8488(4) 0.9875(3) 1.0110(2) 0.0232(8) Uani 1 1 d .
H15 H 0.8880 1.0477 1.0311 0.028 Uiso 1 1 calc R
C16 C 0.8115(4) 0.9407(3) 1.0686(2) 0.0248(8) Uani 1 1 d .
H16 H 0.8245 0.9690 1.1278 0.030 Uiso 1 1 calc R
C17 C 0.7545(4) 0.8510(3) 1.0367(2) 0.0213(7) Uani 1 1 d .
H17 H 0.7291 0.8173 1.0740 0.026 Uiso 1 1 calc R
C18 C 0.7357(4) 0.8122(3) 0.9478(2) 0.0216(7) Uani 1 1 d .
H18 H 0.6961 0.7523 0.9264 0.026 Uiso 1 1 calc R
N11 N 0.7723(3) 0.8573(2) 0.89087(16) 0.0146(5) Uani 1 1 d .
N12 N 0.7918(2) 0.96966(19) 0.77838(16) 0.0100(4) Uani 1 1 d .
P21 P 0.52938(7) 0.60758(6) 0.74461(5) 0.01116(14) Uani 1 1 d .
P22 P 0.90429(7) 0.56701(6) 0.75459(5) 0.01100(14) Uani 1 1 d .
O21 O 0.6049(2) 0.70041(17) 0.78318(14) 0.0148(4) Uani 1 1 d .
O22 O 0.4086(2) 0.63183(19) 0.72332(15) 0.0178(5) Uani 1 1 d .
O23 O 0.5372(2) 0.53638(17) 0.80052(14) 0.0138(4) Uani 1 1 d .
O24 O 0.8825(2) 0.67720(16) 0.78377(14) 0.0131(4) Uani 1 1 d .
O25 O 0.9306(2) 0.52181(17) 0.82962(15) 0.0146(4) Uani 1 1 d .
O26 O 0.9957(2) 0.54332(18) 0.69207(16) 0.0163(4) Uani 1 1 d .
C21 C 0.7685(3) 0.5123(2) 0.70318(19) 0.0117(5) Uani 1 1 d .
H21A H 0.7792 0.4462 0.6675 0.014 Uiso 1 1 calc R
H21B H 0.7200 0.5074 0.7475 0.014 Uiso 1 1 calc R
C22 C 0.5886(3) 0.5516(2) 0.64163(19) 0.0123(5) Uani 1 1 d .
H22A H 0.5722 0.4813 0.6245 0.015 Uiso 1 1 calc R
H22B H 0.5537 0.5788 0.5972 0.015 Uiso 1 1 calc R
C23 C 0.7554(3) 0.5423(2) 0.56226(18) 0.0122(5) Uani 1 1 d .
H23A H 0.7273 0.4766 0.5311 0.015 Uiso 1 1 calc R
H23B H 0.8369 0.5414 0.5685 0.015 Uiso 1 1 calc R
C24 C 0.7200(3) 0.6129(2) 0.51091(19) 0.0112(5) Uani 1 1 d .
C25 C 0.6975(3) 0.5799(2) 0.42130(19) 0.0157(6) Uani 1 1 d .
H25 H 0.6992 0.5133 0.3927 0.019 Uiso 1 1 calc R
C26 C 0.6725(3) 0.6484(3) 0.3755(2) 0.0178(6) Uani 1 1 d .
H26 H 0.6565 0.6282 0.3158 0.021 Uiso 1 1 calc R
C27 C 0.6717(3) 0.7466(3) 0.4199(2) 0.0161(6) Uani 1 1 d .
H27 H 0.6568 0.7940 0.3907 0.019 Uiso 1 1 calc R
C28 C 0.6934(3) 0.7734(2) 0.5090(2) 0.0149(6) Uani 1 1 d .
H28 H 0.6913 0.8397 0.5386 0.018 Uiso 1 1 calc R
N21 N 0.7124(2) 0.57009(18) 0.64897(15) 0.0098(4) Uani 1 1 d .
N22 N 0.7175(2) 0.70840(19) 0.55528(16) 0.0119(4) Uani 1 1 d .
C10 C 0.7368(3) 1.0234(2) 0.4339(2) 0.0128(5) Uani 1 1 d .
N101 N 0.6409(2) 0.9989(2) 0.46188(19) 0.0164(5) Uani 1 1 d .
H10A H 0.5778 1.0003 0.4326 0.020 Uiso 1 1 calc R
H10B H 0.6424 0.9817 0.5091 0.020 Uiso 1 1 calc R
N102 N 0.7335(2) 1.0497(2) 0.36097(18) 0.0151(5) Uani 1 1 d .
H10C H 0.7948 1.0656 0.3426 0.018 Uiso 1 1 calc R
H10D H 0.6700 1.0508 0.3320 0.018 Uiso 1 1 calc R
N103 N 0.8356(2) 1.0221(2) 0.47772(19) 0.0170(5) Uani 1 1 d .
H10E H 0.8963 1.0382 0.4587 0.020 Uiso 1 1 calc R
H10F H 0.8389 1.0052 0.5251 0.020 Uiso 1 1 calc R
C20 C 1.2411(3) 0.5338(2) 0.8617(2) 0.0144(5) Uani 1 1 d .
N201 N 1.1529(3) 0.5161(2) 0.90097(19) 0.0207(6) Uani 1 1 d .
H20A H 1.1627 0.4969 0.9471 0.025 Uiso 1 1 calc R
H20B H 1.0860 0.5237 0.8803 0.025 Uiso 1 1 calc R
N202 N 1.2254(3) 0.5643(2) 0.79056(19) 0.0184(6) Uani 1 1 d .
H20C H 1.2823 0.5764 0.7651 0.022 Uiso 1 1 calc R
H20D H 1.1583 0.5718 0.7701 0.022 Uiso 1 1 calc R
N203 N 1.3444(3) 0.5224(3) 0.8927(2) 0.0225(6) Uani 1 1 d .
H20E H 1.3550 0.5033 0.9388 0.027 Uiso 1 1 calc R
H20F H 1.4010 0.5341 0.8667 0.027 Uiso 1 1 calc R
C30 C 0.3214(3) 0.7329(2) 0.5414(2) 0.0136(5) Uani 1 1 d .
N301 N 0.4304(2) 0.7538(2) 0.54036(19) 0.0175(5) Uani 1 1 d .
H30A H 0.4773 0.7494 0.5824 0.021 Uiso 1 1 calc R
H30B H 0.4539 0.7716 0.4977 0.021 Uiso 1 1 calc R
N302 N 0.2516(3) 0.7371(2) 0.47362(19) 0.0172(5) Uani 1 1 d .
H30C H 0.1813 0.7218 0.4720 0.021 Uiso 1 1 calc R
H30D H 0.2770 0.7551 0.4317 0.021 Uiso 1 1 calc R
N303 N 0.2838(3) 0.7055(2) 0.60630(19) 0.0185(5) Uani 1 1 d .
H30E H 0.3299 0.7008 0.6487 0.022 Uiso 1 1 calc R
H30F H 0.2133 0.6922 0.6062 0.022 Uiso 1 1 calc R
C40 C 0.9611(3) 0.7057(2) 0.3700(2) 0.0148(6) Uani 1 1 d .
N401 N 0.9446(3) 0.7993(2) 0.40504(18) 0.0181(5) Uani 1 1 d .
H40A H 0.9541 0.8234 0.4602 0.022 Uiso 1 1 calc R
H40B H 0.9243 0.8366 0.3728 0.022 Uiso 1 1 calc R
N402 N 0.9925(3) 0.6456(2) 0.41761(18) 0.0190(6) Uani 1 1 d .
H40C H 1.0026 0.6678 0.4729 0.023 Uiso 1 1 calc R
H40D H 1.0028 0.5845 0.3930 0.023 Uiso 1 1 calc R
N403 N 0.9496(3) 0.6697(2) 0.28364(18) 0.0199(6) Uani 1 1 d .
H40E H 0.9315 0.7079 0.2518 0.024 Uiso 1 1 calc R
H40F H 0.9602 0.6085 0.2601 0.024 Uiso 1 1 calc R
C50 C 0.8509(4) 1.2172(7) 1.1069(4) 0.096(3) Uiso 1 1 d D
N51 N 0.7624(5) 1.2199(8) 1.0484(5) 0.171(5) Uiso 1 1 d D
H51A H 0.6951 1.2073 1.0588 0.205 Uiso 1 1 calc R
H51B H 0.7742 1.2341 1.0013 0.205 Uiso 1 1 calc R
N52 N 0.8316(5) 1.1944(4) 1.1820(3) 0.0723(17) Uiso 1 1 d D
H52A H 0.7640 1.1819 1.1921 0.087 Uiso 1 1 calc R
H52B H 0.8869 1.1926 1.2190 0.087 Uiso 1 1 calc R
N53 N 0.9562(3) 1.2321(3) 1.0829(2) 0.0310(8) Uiso 1 1 d D
H53A H 0.9635 1.2424 1.0334 0.037 Uiso 1 1 calc R
H53B H 1.0148 1.2311 1.1173 0.037 Uiso 1 1 calc R
OW1 O 1.0436(2) 0.66893(18) 0.59868(15) 0.0163(4) Uani 1 1 d .
OW2 O 0.8543(2) 0.60676(19) 0.98416(16) 0.0204(5) Uani 1 1 d .
OW3 O 0.6261(2) 0.5801(2) 0.96791(16) 0.0223(5) Uani 1 1 d .
OW4 O 1.1200(2) 1.14618(19) 0.76015(17) 0.0213(5) Uani 1 1 d .
OW5 O 0.3518(2) 1.16469(19) 0.76928(17) 0.0238(5) Uani 1 1 d .
OW6 O 0.8275(3) 0.3537(2) 0.8558(2) 0.0387(8) Uani 1 1 d .
OW7 O 0.6060(3) 1.20008(19) 0.63278(17) 0.0227(5) Uani 1 1 d .
OW8 O 0.5987(2) 0.34638(18) 0.79163(17) 0.0216(5) Uani 1 1 d .
OW9 O 1.0025(3) 0.7537(2) 1.0933(2) 0.0321(7) Uani 1 1 d .
OW10 O 0.5138(3) 0.7146(3) 1.0853(2) 0.0466(10) Uani 1 1 d .
OW11 O 0.5403(6) 1.1153(5) 0.9767(5) 0.114(2) Uani 1 1 d .
OW12 O 0.4364(6) 0.8535(5) 0.8486(4) 0.0329(14) Uiso 0.50 1 d P
OW13 O 0.3928(8) 0.8372(6) 0.8193(5) 0.0471(19) Uiso 0.50 1 d P

loop_
_atom_site_aniso_label
_atom_site_aniso_U_11
_atom_site_aniso_U_22
_atom_site_aniso_U_33
_atom_site_aniso_U_23
_atom_site_aniso_U_13
_atom_site_aniso_U_12
Eu 0.00756(6) 0.00751(6) 0.00845(6) 0.00185(4) 0.00041(4) 0.00010(4)
P12 0.0085(3) 0.0126(3) 0.0186(4) 0.0075(3) 0.0031(3) 0.0026(3)
P11 0.0084(3) 0.0133(3) 0.0102(3) 0.0032(3) 0.0018(3) -0.0017(3)
O11 0.0142(11) 0.0179(11) 0.0115(9) 0.0035(8) 0.0026(8) -0.0009(8)
O12 0.0100(10) 0.0256(12) 0.0137(10) 0.0023(9) 0.0010(8) -0.0046(9)
O13 0.0131(11) 0.0139(10) 0.0199(11) 0.0058(8) 0.0063(9) 0.0021(8)
O14 0.0137(11) 0.0178(11) 0.0206(11) 0.0112(9) 0.0010(9) 0.0020(9)
O15 0.0112(10) 0.0132(10) 0.0193(10) 0.0063(8) -0.0008(8) 0.0010(8)
O16 0.0128(11) 0.0241(13) 0.0341(14) 0.0160(11) 0.0107(10) 0.0071(10)
C11 0.0131(13) 0.0134(13) 0.0114(11) 0.0038(10) 0.0028(10) -0.0011(10)
C12 0.0141(14) 0.0099(12) 0.0156(13) 0.0023(10) 0.0069(11) 0.0032(10)
C13 0.0168(15) 0.0166(14) 0.0106(12) 0.0000(10) -0.0007(11) -0.0066(11)
C14 0.0127(14) 0.0173(14) 0.0108(12) 0.0035(10) 0.0002(10) -0.0008(11)
C15 0.031(2) 0.0248(18) 0.0119(13) 0.0044(12) -0.0035(13) -0.0140(15)
C16 0.042(2) 0.0219(17) 0.0091(12) 0.0023(12) -0.0010(14) -0.0072(16)
C17 0.034(2) 0.0204(16) 0.0100(12) 0.0060(11) -0.0018(13) -0.0037(14)
C18 0.037(2) 0.0148(15) 0.0116(13) 0.0045(11) -0.0044(13) -0.0072(14)
N11 0.0216(14) 0.0122(12) 0.0097(10) 0.0028(9) -0.0002(10) -0.0008(10)
N12 0.0079(10) 0.0124(11) 0.0089(9) 0.0012(8) 0.0014(8) -0.0022(8)
P21 0.0098(3) 0.0144(3) 0.0108(3) 0.0062(3) 0.0008(3) -0.0008(3)
P22 0.0096(3) 0.0107(3) 0.0134(3) 0.0044(3) 0.0008(3) 0.0017(3)
O21 0.0165(11) 0.0146(10) 0.0127(9) 0.0021(8) 0.0032(8) -0.0031(8)
O22 0.0130(11) 0.0274(13) 0.0169(10) 0.0121(9) 0.0029(9) 0.0049(9)
O23 0.0128(10) 0.0173(11) 0.0143(9) 0.0091(8) 0.0016(8) -0.0006(8)
O24 0.0116(10) 0.0102(9) 0.0167(10) 0.0032(8) -0.0026(8) 0.0011(8)
O25 0.0127(11) 0.0164(11) 0.0169(10) 0.0087(8) -0.0012(8) 0.0010(8)
O26 0.0132(11) 0.0169(11) 0.0207(11) 0.0070(9) 0.0063(9) 0.0032(9)
C21 0.0126(13) 0.0122(12) 0.0116(11) 0.0055(10) 0.0015(10) 0.0017(10)
C22 0.0117(13) 0.0157(13) 0.0105(11) 0.0058(10) 0.0002(10) -0.0027(10)
C23 0.0146(14) 0.0118(12) 0.0095(11) 0.0011(9) 0.0031(10) 0.0001(10)
C24 0.0101(12) 0.0127(12) 0.0098(11) 0.0019(9) -0.0002(9) -0.0012(10)
C25 0.0208(16) 0.0152(14) 0.0096(12) 0.0005(10) 0.0024(11) 0.0007(12)
C26 0.0204(16) 0.0214(16) 0.0111(12) 0.0036(11) 0.0015(12) 0.0005(13)
C27 0.0144(14) 0.0214(15) 0.0149(13) 0.0095(12) 0.0003(11) 0.0017(12)
C28 0.0176(15) 0.0148(14) 0.0134(12) 0.0063(10) -0.0011(11) 0.0009(11)
N21 0.0101(11) 0.0108(10) 0.0089(9) 0.0033(8) 0.0011(8) -0.0001(8)
N22 0.0134(12) 0.0103(11) 0.0113(10) 0.0026(8) -0.0010(9) -0.0018(9)
C10 0.0129(13) 0.0092(12) 0.0178(13) 0.0049(10) 0.0052(11) 0.0019(10)
N101 0.0114(12) 0.0207(13) 0.0198(12) 0.0095(11) 0.0035(10) 0.0001(10)
N102 0.0114(12) 0.0154(12) 0.0209(13) 0.0078(10) 0.0058(10) 0.0019(9)
N103 0.0116(12) 0.0223(14) 0.0210(13) 0.0119(11) 0.0039(10) -0.0004(10)
C20 0.0105(13) 0.0193(15) 0.0154(13) 0.0084(11) 0.0011(11) 0.0001(11)
N201 0.0128(13) 0.0348(17) 0.0206(13) 0.0173(13) 0.0037(11) 0.0008(12)
N202 0.0109(12) 0.0287(16) 0.0211(13) 0.0156(12) 0.0028(10) 0.0011(11)
N203 0.0111(13) 0.0404(19) 0.0229(14) 0.0202(14) 0.0012(11) 0.0003(12)
C30 0.0113(13) 0.0123(13) 0.0177(13) 0.0051(10) -0.0001(11) 0.0007(10)
N301 0.0114(12) 0.0211(14) 0.0225(13) 0.0110(11) -0.0017(10) -0.0031(10)
N302 0.0154(13) 0.0184(13) 0.0195(12) 0.0087(10) -0.0007(10) -0.0019(10)
N303 0.0141(13) 0.0226(14) 0.0228(13) 0.0136(11) 0.0001(11) 0.0015(11)
C40 0.0139(14) 0.0152(14) 0.0131(12) 0.0009(10) -0.0003(11) 0.0009(11)
N401 0.0233(15) 0.0144(12) 0.0142(11) 0.0006(10) -0.0005(11) 0.0015(11)
N402 0.0258(16) 0.0191(14) 0.0123(11) 0.0042(10) 0.0030(11) 0.0037(12)
N403 0.0315(17) 0.0154(13) 0.0117(11) 0.0020(10) 0.0000(11) 0.0075(12)
OW1 0.0164(11) 0.0171(11) 0.0157(10) 0.0042(8) 0.0046(9) 0.0022(9)
OW2 0.0203(13) 0.0241(13) 0.0185(11) 0.0089(10) 0.0017(10) -0.0028(10)
OW3 0.0236(14) 0.0299(14) 0.0148(10) 0.0092(10) -0.0006(10) -0.0056(11)
OW4 0.0223(13) 0.0178(12) 0.0229(12) 0.0057(9) -0.0036(10) 0.0024(10)
OW5 0.0256(14) 0.0186(12) 0.0256(13) 0.0030(10) 0.0050(11) -0.0007(10)
OW6 0.0272(17) 0.0305(17) 0.065(2) 0.0257(16) 0.0006(16) 0.0001(13)
OW7 0.0306(15) 0.0180(12) 0.0215(12) 0.0085(10) 0.0032(11) -0.0018(10)
OW8 0.0227(13) 0.0161(11) 0.0254(12) 0.0035(10) 0.0067(11) -0.0009(10)
OW9 0.0361(18) 0.0237(14) 0.0336(15) 0.0058(12) -0.0080(13) -0.0015(13)
OW10 0.060(3) 0.040(2) 0.0344(17) -0.0029(15) 0.0238(18) -0.0156(17)
OW11 0.086(5) 0.124(5) 0.131(5) 0.016(4) 0.056(4) 0.039(4)

loop_
_atom_type_symbol
_atom_type_description
_atom_type_scat_dispersion_real
_atom_type_scat_dispersion_imag
_atom_type_scat_source
C C 0.0033 0.0016 'International Tables Vol C Tables 4.2.6.8 and 6.1.1.4'
H H 0.0000 0.0000 'International Tables Vol C Tables 4.2.6.8 and 6.1.1.4'
N N 0.0061 0.0033 'International Tables Vol C Tables 4.2.6.8 and 6.1.1.4'
O O 0.0106 0.0060 'International Tables Vol C Tables 4.2.6.8 and 6.1.1.4'
P P 0.1023 0.0942 'International Tables Vol C Tables 4.2.6.8 and 6.1.1.4'
Eu Eu -0.1578 3.6682 'International Tables Vol C Tables 4.2.6.8 and 6.1.1.4'

loop_
_geom_angle_atom_site_label_1
_geom_angle_atom_site_label_2
_geom_angle_atom_site_label_3
_geom_angle
O21 Eu O15 80.02(8)
O21 Eu O13 169.20(8)
O15 Eu O13 110.78(8)
O21 Eu O24 91.03(8)
O15 Eu O24 170.23(8)
O13 Eu O24 78.20(8)
O21 Eu N11 75.92(9)
O15 Eu N11 98.29(9)
O13 Eu N11 101.75(9)
O24 Eu N11 75.54(8)
O21 Eu N22 108.65(8)
O15 Eu N22 74.16(8)
O13 Eu N22 75.42(8)
O24 Eu N22 112.82(8)
N11 Eu N22 169.93(8)
O21 Eu N21 67.42(8)
O15 Eu N21 109.98(8)
O13 Eu N21 107.43(8)
O24 Eu N21 69.53(8)
N11 Eu N21 127.81(8)
N22 Eu N21 61.92(8)
O21 Eu N12 120.11(8)
O15 Eu N12 67.90(8)
O13 Eu N12 66.13(8)
O24 Eu N12 114.21(8)
N11 Eu N12 61.33(8)
N22 Eu N12 109.07(8)
N21 Eu N12 170.62(7)
O21 Eu P21 19.17(6)
O15 Eu P21 81.73(6)
O13 Eu P21 157.52(6)
O24 Eu P21 91.11(6)
N11 Eu P21 94.48(7)
N22 Eu P21 91.04(6)
N21 Eu P21 50.09(5)
N12 Eu P21 136.16(5)
O21 Eu P22 85.22(6)
O15 Eu P22 159.15(6)
O13 Eu P22 84.34(6)
O24 Eu P22 19.59(6)
N11 Eu P22 92.25(6)
N22 Eu P22 97.03(6)
N21 Eu P22 50.13(6)
N12 Eu P22 132.80(6)
P21 Eu P22 79.54(2)
O21 Eu P12 89.62(6)
O15 Eu P12 18.63(6)
O13 Eu P12 100.75(6)
O24 Eu P12 160.00(6)
N11 Eu P12 85.25(6)
N22 Eu P12 85.81(6)
N21 Eu P12 128.60(6)
N12 Eu P12 49.50(6)
P21 Eu P12 95.96(2)
P22 Eu P12 174.693(19)
O21 Eu P11 169.16(6)
O15 Eu P11 95.04(6)
O13 Eu P11 18.36(6)
O24 Eu P11 93.10(6)
N11 Eu P11 95.42(7)
N22 Eu P11 78.90(6)
N21 Eu P11 123.42(5)
N12 Eu P11 49.13(5)
P21 Eu P11 169.932(19)
P22 Eu P11 101.84(2)
P12 Eu P11 83.08(2)
O14 P12 O16 112.29(14)
O14 P12 O15 112.21(14)
O16 P12 O15 111.84(14)
O14 P12 C12 110.80(15)
O16 P12 C12 105.67(15)
O15 P12 C12 103.46(14)
O14 P12 Eu 118.91(10)
O16 P12 Eu 124.63(10)
O15 P12 Eu 28.78(9)
C12 P12 Eu 75.07(10)
O11 P11 O12 113.04(14)
O11 P11 O13 112.96(14)
O12 P11 O13 111.18(15)
O11 P11 C11 106.67(14)
O12 P11 C11 109.36(14)
O13 P11 C11 102.99(14)
O11 P11 Eu 120.03(10)
O12 P11 Eu 123.05(10)
O13 P11 Eu 28.67(9)
C11 P11 Eu 74.37(10)
P11 O13 Eu 132.97(13)
P12 O15 Eu 132.59(14)
N12 C11 P11 110.8(2)
N12 C12 P12 111.3(2)
N12 C13 C14 111.3(3)
N11 C14 C15 122.6(3)
N11 C14 C13 116.7(3)
C15 C14 C13 120.7(3)
C16 C15 C14 119.5(3)
C15 C16 C17 118.7(3)
C16 C17 C18 118.7(3)
N11 C18 C17 123.0(3)
C14 N11 C18 117.5(3)
C14 N11 Eu 122.7(2)
C18 N11 Eu 119.6(2)
C13 N12 C11 110.0(2)
C13 N12 C12 110.0(2)
C11 N12 C12 110.1(2)
C13 N12 Eu 108.21(18)
C11 N12 Eu 109.11(17)
C12 N12 Eu 109.48(18)
O22 P21 O23 112.36(14)
O22 P21 O21 112.27(15)
O23 P21 O21 112.27(14)
O22 P21 C22 107.13(14)
O23 P21 C22 109.43(14)
O21 P21 C22 102.78(14)
O22 P21 Eu 118.79(10)
O23 P21 Eu 125.30(10)
O21 P21 Eu 29.66(8)
C22 P21 Eu 73.25(10)
O26 P22 O25 110.15(14)
O26 P22 O24 112.38(14)
O25 P22 O24 113.51(13)
O26 P22 C21 111.45(14)
O25 P22 C21 105.41(14)
O24 P22 C21 103.56(14)
O26 P22 Eu 111.11(10)
O25 P22 Eu 134.78(10)
O24 P22 Eu 31.02(9)
C21 P22 Eu 75.63(10)
P21 O21 Eu 131.17(13)
P22 O24 Eu 129.40(13)
N21 C21 P22 112.5(2)
N21 C22 P21 111.1(2)
N21 C23 C24 111.7(2)
N22 C24 C25 122.7(3)
N22 C24 C23 116.5(3)
C25 C24 C23 120.6(3)
C26 C25 C24 118.9(3)
C27 C26 C25 119.0(3)
C26 C27 C28 118.7(3)
N22 C28 C27 123.6(3)
C23 N21 C21 109.6(2)
C23 N21 C22 110.3(2)
C21 N21 C22 109.8(2)
C23 N21 Eu 110.80(18)
C21 N21 Eu 110.24(18)
C22 N21 Eu 106.07(17)
C24 N22 C28 117.1(3)
C24 N22 Eu 122.2(2)
C28 N22 Eu 120.7(2)
N102 C10 N103 119.1(3)
N102 C10 N101 119.5(3)
N103 C10 N101 121.4(3)
N203 C20 N201 120.7(3)
N203 C20 N202 119.6(3)
N201 C20 N202 119.7(3)
N303 C30 N301 120.8(3)
N303 C30 N302 120.8(3)
N301 C30 N302 118.4(3)
N401 C40 N402 121.9(3)
N401 C40 N403 119.4(3)
N402 C40 N403 118.7(3)
N51 C50 N52 119.6(4)
N51 C50 N53 116.2(4)
N52 C50 N53 124.0(4)

loop_
_geom_bond_atom_site_label_1
_geom_bond_atom_site_label_2
_geom_bond_distance
Eu O21 2.315(2)
Eu O15 2.319(2)
Eu O13 2.337(2)
Eu O24 2.353(2)
Eu N11 2.596(3)
Eu N22 2.657(3)
Eu N21 2.751(3)
Eu N12 2.770(3)
Eu P21 3.5214(9)
Eu P22 3.5281(9)
Eu P12 3.5470(9)
Eu P11 3.5638(9)
P12 O14 1.520(2)
P12 O16 1.525(3)
P12 O15 1.539(2)
P12 C12 1.830(4)
P11 O11 1.517(2)
P11 O12 1.526(3)
P11 O13 1.534(2)
P11 C11 1.830(3)
C11 N12 1.477(4)
C12 N12 1.478(4)
C13 N12 1.472(4)
C13 C14 1.510(4)
C14 N11 1.336(4)
C14 C15 1.388(4)
C15 C16 1.375(5)
C16 C17 1.379(5)
C17 C18 1.388(5)
C18 N11 1.349(4)
P21 O22 1.519(3)
P21 O23 1.524(2)
P21 O21 1.536(3)
P21 C22 1.834(3)
P22 O26 1.522(2)
P22 O25 1.530(2)
P22 O24 1.530(2)
P22 C21 1.822(3)
C21 N21 1.480(4)
C22 N21 1.486(4)
C23 N21 1.481(4)
C23 C24 1.506(4)
C24 N22 1.346(4)
C24 C25 1.396(4)
C25 C26 1.391(5)
C26 C27 1.378(5)
C27 C28 1.385(4)
C28 N22 1.354(4)
C10 N102 1.327(4)
C10 N103 1.328(4)
C10 N101 1.338(4)
C20 N203 1.321(4)
C20 N201 1.325(4)
C20 N202 1.333(4)
C30 N303 1.320(4)
C30 N301 1.332(4)
C30 N302 1.336(4)
C40 N401 1.314(4)
C40 N402 1.331(4)
C40 N403 1.342(4)
C50 N51 1.367(4)
C50 N52 1.373(4)
C50 N53 1.373(4)
OW12 OW13 0.668(10)
